data_4118380
loop_
_publ_author_name
'Christo S. Sevov'
'Jianrong (Steve) Zhou'
'John F. Hartwig'

_publ_section_title
;
 Iridium-Catalyzed Intermolecular Hydroamination of Unactivated Aliphatic
 Alkenes with Amides and Sulfonamides
;
_journal_name_full 'Journal of the American Chemical Society'
_journal_page_first 11960
_journal_page_last 11963
_journal_paper_doi 10.1021/ja3052848
_journal_volume 134
_journal_year 2012
_chemical_formula_sum 'C100 H136 Cl F6 Ir N2 O10 P2'
_chemical_formula_weight 1929.70
_chemical_name_common CS-10084
_chemical_name_systematic
;
 hartwig09
;
_space_group.centring_type P

_space_group_IT_number 19
_space_group.IT_number 19

_symmetry_cell_setting orthorhombic
_symmetry_space_group_name_Hall 'P 2ac 2ab'
_symmetry_space_group_name_H-M 'P 21 21 21'
_atom_sites_solution_hydrogens geom
_atom_sites_solution_primary direct
_atom_sites_solution_secondary difmap
_audit_creation_method SHELXL-97
_cell_angle_alpha 90.00
_cell_angle_beta 90.00
_cell_angle_gamma 90.00
_cell_formula_units_Z 4
_cell_length_a 13.9419(8)
_cell_length_b 22.1802(12)
_cell_length_c 31.5865(13)
_cell_measurement_reflns_used 9950
_cell_measurement_temperature 100(2)
_cell_measurement_theta_max 25.40
_cell_measurement_theta_min 2.24
_cell_volume 9767.6(9)
_computing_cell_refinement 'Bruker SAINT'
_computing_data_collection 'Bruker APEX2'
_computing_data_reduction 'Bruker SAINT'
_computing_molecular_graphics ORTEP-32
_computing_publication_material WinGX
_computing_structure_refinement SHELXL-97
_computing_structure_solution SIR-2011
_diffrn_ambient_temperature 100(2)
_diffrn_detector_area_resol_mean 8.366
_diffrn_measured_fraction_theta_full 0.996
_diffrn_measured_fraction_theta_max 0.996
_diffrn_measurement_device_type 'Bruker APEX-II CCD'
_diffrn_measurement_method 'phi and omega scans'
_diffrn_radiation_monochromator 'QUAZAR multilayer mirrors'
_diffrn_radiation_source 'microfocus sealed tube'
_diffrn_radiation_type MoK\a
_diffrn_radiation_wavelength 0.71073
_diffrn_reflns_av_R_equivalents 0.0689
_diffrn_reflns_av_sigmaI/netI 0.0938
_diffrn_reflns_limit_h_max 13
_diffrn_reflns_limit_h_min -16
_diffrn_reflns_limit_k_max 23
_diffrn_reflns_limit_k_min -26
_diffrn_reflns_limit_l_max 38
_diffrn_reflns_limit_l_min -38
_diffrn_reflns_number 43286
_diffrn_reflns_theta_full 25.00
_diffrn_reflns_theta_max 25.40
_diffrn_reflns_theta_min 1.58
_exptl_absorpt_coefficient_mu 1.495
_exptl_absorpt_correction_T_max 0.8898
_exptl_absorpt_correction_T_min 0.8410
_exptl_absorpt_correction_type analytical
_exptl_absorpt_process_details SADABS
_exptl_crystal_colour colorless
_exptl_crystal_density_diffrn 1.312
_exptl_crystal_description plate
_exptl_crystal_F_000 4032
_exptl_crystal_size_max 0.12
_exptl_crystal_size_mid 0.09
_exptl_crystal_size_min 0.08
_refine_diff_density_max 1.708
_refine_diff_density_min -1.370
_refine_diff_density_rms 0.118
_refine_ls_abs_structure_details 'Flack H D (1983), Acta Cryst. A39, 876-881'
_refine_ls_abs_structure_Flack 0.004(6)
_refine_ls_extinction_method none
_refine_ls_goodness_of_fit_ref 1.063
_refine_ls_hydrogen_treatment mixed
_refine_ls_matrix_type full
_refine_ls_number_parameters 1133
_refine_ls_number_reflns 17059
_refine_ls_number_restraints 4
_refine_ls_restrained_S_all 1.063
_refine_ls_R_factor_all 0.0736
_refine_ls_R_factor_gt 0.0570
_refine_ls_shift/su_max 0.001
_refine_ls_shift/su_mean 0.000
_refine_ls_structure_factor_coef Fsqd
_refine_ls_weighting_details 'calc w=1/[\s^2^(Fo^2^)+(0.0240P)^2^+32.7374P] where P=(Fo^2^+2Fc^2^)/3'
_refine_ls_weighting_scheme calc
_refine_ls_wR_factor_gt 0.1076
_refine_ls_wR_factor_ref 0.1141
_reflns_number_gt 14350
_reflns_number_total 17059
_reflns_threshold_expression >2sigma(I)
_cod_data_source_file ja3052848_si_002.cif
_cod_data_source_block hartwig09
_cod_depositor_comments
;
The following automatic conversions were performed:

'_exptl_absorpt_correction_type' value 'Analytical' changed to
'analytical' according to the built-in table from CIF Core dictionary
named 'cif_core.dic' version 2.4.1 from 2010-06-29.

Automatic conversion script
Id: cif_fix_values 1715 2011-07-08 13:25:40Z adriana 

The following automatic conversions were performed:

'_space_group.centring_type' value 'primitive' was replaced with the
value 'P' as specified in the replacement file
'/home/antanas/src/cod-tools/trunk/data/replacement-values/replacement_values.lst'.

Automatic conversion script
Id: cif_fix_values 5642 2017-10-24 12:04:52Z antanas 
;
_cod_database_code 4118380

loop_
_symmetry_equiv_pos_as_xyz
'x, y, z'
'x+1/2, -y+1/2, -z'
'-x, y+1/2, -z+1/2'
'-x+1/2, -y, z+1/2'

loop_
_atom_site_label
_atom_site_type_symbol
_atom_site_fract_x
_atom_site_fract_y
_atom_site_fract_z
_atom_site_U_iso_or_equiv
_atom_site_adp_type
_atom_site_occupancy
_atom_site_symmetry_multiplicity
_atom_site_calc_flag
_atom_site_refinement_flags
C1 C 0.2217(6) 0.2205(3) 0.2528(2) 0.0231(19) Uani 1 1 d .
C2 C 0.2405(6) 0.2720(4) 0.2836(2) 0.028(2) Uani 1 1 d .
C3 C 0.1869(8) 0.2821(4) 0.3193(3) 0.049(3) Uani 1 1 d .
H3 H 0.1351 0.2557 0.3256 0.059 Uiso 1 1 calc R
C4 C 0.2061(8) 0.3292(5) 0.3460(3) 0.054(3) Uani 1 1 d .
H4 H 0.1668 0.3355 0.3702 0.065 Uiso 1 1 calc R
C5 C 0.2809(7) 0.3672(4) 0.3384(3) 0.036(2) Uani 1 1 d .
C6 C 0.3353(8) 0.3582(4) 0.3021(3) 0.046(3) Uani 1 1 d .
H6 H 0.3853 0.3857 0.2954 0.055 Uiso 1 1 calc R
C7 C 0.3177(7) 0.3098(4) 0.2757(4) 0.042(2) Uani 1 1 d .
H7 H 0.3584 0.3025 0.2521 0.051 Uiso 1 1 calc R
C8 C 0.2994(8) 0.4189(5) 0.3665(4) 0.051(3) Uani 1 1 d .
C9 C 0.1391(6) 0.1866(3) 0.1439(2) 0.0200(19) Uani 1 1 d .
C10 C 0.1073(7) 0.2085(3) 0.1012(2) 0.0225(18) Uani 1 1 d .
C11 C 0.1698(8) 0.2417(4) 0.0757(3) 0.039(2) Uani 1 1 d .
H11 H 0.2324 0.2511 0.0856 0.047 Uiso 1 1 calc R
C12 C 0.1414(8) 0.2608(5) 0.0362(3) 0.042(3) Uani 1 1 d .
H12 H 0.1841 0.2834 0.0190 0.050 Uiso 1 1 calc R
C13 C 0.0498(7) 0.2468(4) 0.0214(2) 0.029(2) Uani 1 1 d .
C14 C -0.0101(7) 0.2131(4) 0.0453(2) 0.032(2) Uani 1 1 d .
H14 H -0.0723 0.2033 0.0351 0.039 Uiso 1 1 calc R
C15 C 0.0200(7) 0.1929(4) 0.0849(2) 0.029(2) Uani 1 1 d .
H15 H -0.0212 0.1676 0.1010 0.035 Uiso 1 1 calc R
C16 C 0.0191(8) 0.2681(5) -0.0211(3) 0.042(3) Uani 1 1 d .
C17 C 0.2599(6) 0.0860(3) 0.3016(2) 0.0199(18) Uani 1 1 d .
C18 C 0.2564(7) 0.0995(3) 0.3453(2) 0.028(2) Uani 1 1 d .
H18 H 0.2020 0.0875 0.3614 0.033 Uiso 1 1 calc R
C19 C 0.3308(8) 0.1298(4) 0.3651(3) 0.033(2) Uani 1 1 d .
C20 C 0.4101(8) 0.1450(4) 0.3411(3) 0.035(2) Uani 1 1 d .
C21 C 0.4212(6) 0.1274(4) 0.2985(3) 0.034(2) Uani 1 1 d .
C22 C 0.3408(6) 0.1016(3) 0.2795(2) 0.0268(18) Uani 1 1 d .
H22 H 0.3421 0.0944 0.2498 0.032 Uiso 1 1 calc R
C23 C 0.3252(8) 0.1400(5) 0.4132(3) 0.044(3) Uani 1 1 d .
C24 C 0.2303(10) 0.1147(8) 0.4315(3) 0.110(6) Uani 1 1 d .
H24A H 0.1768 0.1406 0.4229 0.165 Uiso 1 1 calc R
H24B H 0.2342 0.1136 0.4625 0.165 Uiso 1 1 calc R
H24C H 0.2198 0.0738 0.4208 0.165 Uiso 1 1 calc R
C25 C 0.4080(11) 0.1074(6) 0.4356(3) 0.086(4) Uani 1 1 d .
H25A H 0.4009 0.0638 0.4317 0.130 Uiso 1 1 calc R
H25B H 0.4069 0.1171 0.4658 0.130 Uiso 1 1 calc R
H25C H 0.4691 0.1205 0.4233 0.130 Uiso 1 1 calc R
C26 C 0.3293(10) 0.2063(5) 0.4247(3) 0.069(4) Uani 1 1 d .
H26A H 0.3928 0.2224 0.4176 0.103 Uiso 1 1 calc R
H26B H 0.3176 0.2112 0.4551 0.103 Uiso 1 1 calc R
H26C H 0.2802 0.2283 0.4087 0.103 Uiso 1 1 calc R
C27 C 0.4852(12) 0.2400(5) 0.3493(4) 0.089(5) Uani 1 1 d .
H27A H 0.4868 0.2432 0.3184 0.134 Uiso 1 1 calc R
H27B H 0.5422 0.2595 0.3613 0.134 Uiso 1 1 calc R
H27C H 0.4275 0.2599 0.3601 0.134 Uiso 1 1 calc R
C28 C 0.5130(6) 0.1338(4) 0.2715(3) 0.040(2) Uani 1 1 d .
C29 C 0.6068(9) 0.1429(6) 0.2963(3) 0.079(4) Uani 1 1 d .
H29A H 0.6609 0.1282 0.2793 0.118 Uiso 1 1 calc R
H29B H 0.6038 0.1204 0.3229 0.118 Uiso 1 1 calc R
H29C H 0.6156 0.1859 0.3023 0.118 Uiso 1 1 calc R
C30 C 0.5308(10) 0.0711(6) 0.2494(5) 0.091(5) Uani 1 1 d .
H30A H 0.4719 0.0580 0.2352 0.136 Uiso 1 1 calc R
H30B H 0.5491 0.0412 0.2708 0.136 Uiso 1 1 calc R
H30C H 0.5824 0.0751 0.2286 0.136 Uiso 1 1 calc R
C31 C 0.5034(8) 0.1822(6) 0.2384(4) 0.078(4) Uani 1 1 d .
H31A H 0.4511 0.1718 0.2190 0.117 Uiso 1 1 calc R
H31B H 0.5635 0.1856 0.2226 0.117 Uiso 1 1 calc R
H31C H 0.4891 0.2208 0.2522 0.117 Uiso 1 1 calc R
C32 C 0.0876(7) 0.0218(3) 0.3208(2) 0.0227(19) Uani 1 1 d .
C33 C -0.0022(6) 0.0459(4) 0.3305(2) 0.026(2) Uani 1 1 d .
H33 H -0.0284 0.0763 0.3128 0.031 Uiso 1 1 calc R
C34 C -0.0543(8) 0.0266(5) 0.3653(3) 0.038(3) Uani 1 1 d .
C35 C -0.0133(9) -0.0190(4) 0.3901(3) 0.048(3) Uani 1 1 d .
C36 C 0.0788(8) -0.0418(4) 0.3827(2) 0.036(3) Uani 1 1 d .
C37 C 0.1265(7) -0.0208(3) 0.3473(2) 0.028(2) Uani 1 1 d .
H37 H 0.1884 -0.0363 0.3411 0.034 Uiso 1 1 calc R
C38 C -0.1500(10) 0.0560(6) 0.3745(4) 0.062(4) Uani 1 1 d .
C39 C -0.1897(18) 0.0466(13) 0.4166(6) 0.29(2) Uani 1 1 d .
H39A H -0.1375 0.0389 0.4366 0.429 Uiso 1 1 calc R
H39B H -0.2332 0.0119 0.4161 0.429 Uiso 1 1 calc R
H39C H -0.2252 0.0826 0.4254 0.429 Uiso 1 1 calc R
C40 C -0.1456(11) 0.1212(6) 0.3670(5) 0.116(6) Uani 1 1 d .
H40A H -0.1062 0.1402 0.3890 0.175 Uiso 1 1 calc R
H40B H -0.2105 0.1381 0.3678 0.175 Uiso 1 1 calc R
H40C H -0.1170 0.1289 0.3392 0.175 Uiso 1 1 calc R
C41 C -0.2243(13) 0.0324(7) 0.3397(8) 0.189(12) Uani 1 1 d .
H41A H -0.2890 0.0315 0.3519 0.283 Uiso 1 1 calc R
H41B H -0.2061 -0.0084 0.3307 0.283 Uiso 1 1 calc R
H41C H -0.2234 0.0594 0.3152 0.283 Uiso 1 1 calc R
C42 C -0.1386(11) -0.0931(6) 0.4066(5) 0.102(5) Uani 1 1 d .
H42A H -0.1895 -0.0735 0.3903 0.153 Uiso 1 1 calc R
H42B H -0.1669 -0.1144 0.4308 0.153 Uiso 1 1 calc R
H42C H -0.1046 -0.1219 0.3886 0.153 Uiso 1 1 calc R
C43 C 0.1317(8) -0.0867(4) 0.4130(3) 0.042(3) Uani 1 1 d .
C44 C 0.1224(19) -0.0658(6) 0.4579(3) 0.178(12) Uani 1 1 d .
H44A H 0.1573 -0.0935 0.4765 0.267 Uiso 1 1 calc R
H44B H 0.0546 -0.0650 0.4659 0.267 Uiso 1 1 calc R
H44C H 0.1495 -0.0252 0.4605 0.267 Uiso 1 1 calc R
C45 C 0.2355(9) -0.0951(9) 0.4013(5) 0.146(9) Uani 1 1 d .
H45A H 0.2695 -0.0567 0.4043 0.220 Uiso 1 1 calc R
H45B H 0.2400 -0.1090 0.3719 0.220 Uiso 1 1 calc R
H45C H 0.2646 -0.1252 0.4201 0.220 Uiso 1 1 calc R
C46 C 0.0840(9) -0.1489(5) 0.4122(4) 0.076(4) Uani 1 1 d .
H46A H 0.1231 -0.1775 0.4284 0.114 Uiso 1 1 calc R
H46B H 0.0786 -0.1628 0.3828 0.114 Uiso 1 1 calc R
H46C H 0.0200 -0.1462 0.4248 0.114 Uiso 1 1 calc R
C47 C 0.2051(7) -0.0240(3) 0.2572(2) 0.025(2) Uani 1 1 d .
C48 C 0.3003(7) -0.0371(4) 0.2580(2) 0.031(2) Uani 1 1 d .
H48 H 0.3437 -0.0059 0.2656 0.038 Uiso 1 1 calc R
C49 C 0.3379(7) -0.0938(4) 0.2481(3) 0.036(2) Uani 1 1 d .
H49 H 0.4049 -0.1016 0.2488 0.043 Uiso 1 1 calc R
C50 C 0.2720(8) -0.1381(4) 0.2373(2) 0.033(2) Uani 1 1 d .
C51 C 0.1965(8) -0.2236(4) 0.2295(3) 0.045(3) Uani 1 1 d .
H51A H 0.1879 -0.2427 0.2576 0.054 Uiso 1 1 calc R
H51B H 0.1884 -0.2549 0.2074 0.054 Uiso 1 1 calc R
C52 C 0.1743(8) -0.1253(3) 0.2361(2) 0.031(2) Uani 1 1 d .
C53 C 0.1356(8) -0.0695(4) 0.2450(2) 0.032(2) Uani 1 1 d .
C54 C 0.0340(7) -0.0645(4) 0.2450(2) 0.026(2) Uani 1 1 d .
C55 C -0.0239(7) -0.1007(3) 0.2697(2) 0.030(2) Uani 1 1 d .
C56 C -0.0725(11) -0.1778(6) 0.3085(3) 0.084(6) Uani 1 1 d .
H56A H -0.0756 -0.2150 0.2913 0.101 Uiso 1 1 calc R
H56B H -0.0707 -0.1893 0.3388 0.101 Uiso 1 1 calc R
C57 C -0.1199(7) -0.0991(4) 0.2723(3) 0.042(3) Uani 1 1 d .
C58 C -0.1721(8) -0.0581(5) 0.2490(3) 0.057(3) Uani 1 1 d .
H58 H -0.2400 -0.0557 0.2512 0.068 Uiso 1 1 calc R
C59 C -0.1209(6) -0.0202(4) 0.2222(3) 0.033(2) Uani 1 1 d .
H59 H -0.1554 0.0077 0.2052 0.039 Uiso 1 1 calc R
C60 C -0.0214(6) -0.0214(3) 0.2191(2) 0.0209(17) Uani 1 1 d .
C61 C 0.1301(6) -0.0099(3) 0.1564(2) 0.0181(19) Uani 1 1 d .
C62 C 0.1122(7) -0.0699(3) 0.1437(2) 0.0196(18) Uani 1 1 d .
H62 H 0.0549 -0.0896 0.1522 0.024 Uiso 1 1 calc R
C63 C 0.1785(6) -0.0999(3) 0.1188(2) 0.0227(19) Uani 1 1 d .
C64 C 0.2620(7) -0.0693(4) 0.1076(2) 0.026(2) Uani 1 1 d .
C65 C 0.2759(6) -0.0083(4) 0.1145(2) 0.0233(19) Uani 1 1 d .
C66 C 0.2081(6) 0.0195(4) 0.1401(2) 0.0202(19) Uani 1 1 d .
H66 H 0.2163 0.0610 0.1467 0.024 Uiso 1 1 calc R
C67 C 0.1561(7) -0.1636(4) 0.1011(2) 0.029(2) Uani 1 1 d .
C68 C 0.0576(7) -0.1861(4) 0.1153(3) 0.040(3) Uani 1 1 d .
H68A H 0.0565 -0.1899 0.1462 0.060 Uiso 1 1 calc R
H68B H 0.0448 -0.2255 0.1024 0.060 Uiso 1 1 calc R
H68C H 0.0083 -0.1573 0.1063 0.060 Uiso 1 1 calc R
C69 C 0.2300(8) -0.2123(4) 0.1136(3) 0.046(3) Uani 1 1 d .
H69A H 0.2382 -0.2124 0.1444 0.069 Uiso 1 1 calc R
H69B H 0.2916 -0.2036 0.1000 0.069 Uiso 1 1 calc R
H69C H 0.2069 -0.2519 0.1044 0.069 Uiso 1 1 calc R
C70 C 0.1546(8) -0.1589(4) 0.0524(2) 0.042(3) Uani 1 1 d .
H70A H 0.1449 -0.1991 0.0402 0.063 Uiso 1 1 calc R
H70B H 0.2157 -0.1424 0.0425 0.063 Uiso 1 1 calc R
H70C H 0.1021 -0.1323 0.0437 0.063 Uiso 1 1 calc R
C71 C 0.4116(7) -0.1162(5) 0.1206(3) 0.054(3) Uani 1 1 d .
H71A H 0.4330 -0.0787 0.1341 0.082 Uiso 1 1 calc R
H71B H 0.4660 -0.1354 0.1064 0.082 Uiso 1 1 calc R
H71C H 0.3860 -0.1435 0.1422 0.082 Uiso 1 1 calc R
C72 C 0.3552(7) 0.0339(5) 0.0961(3) 0.039(2) Uani 1 1 d .
C73 C 0.4120(8) 0.0615(5) 0.1329(3) 0.064(3) Uani 1 1 d .
H73A H 0.4414 0.0292 0.1496 0.096 Uiso 1 1 calc R
H73B H 0.3687 0.0850 0.1509 0.096 Uiso 1 1 calc R
H73C H 0.4624 0.0878 0.1216 0.096 Uiso 1 1 calc R
C74 C 0.3039(8) 0.0847(5) 0.0718(3) 0.050(3) Uani 1 1 d .
H74A H 0.3514 0.1137 0.0614 0.074 Uiso 1 1 calc R
H74B H 0.2587 0.1053 0.0907 0.074 Uiso 1 1 calc R
H74C H 0.2689 0.0675 0.0477 0.074 Uiso 1 1 calc R
C75 C 0.4227(8) 0.0038(5) 0.0646(3) 0.055(3) Uani 1 1 d .
H75A H 0.4697 -0.0207 0.0800 0.082 Uiso 1 1 calc R
H75B H 0.4562 0.0348 0.0482 0.082 Uiso 1 1 calc R
H75C H 0.3857 -0.0220 0.0455 0.082 Uiso 1 1 calc R
C76 C -0.0438(6) 0.0534(3) 0.1445(2) 0.0175(18) Uani 1 1 d .
C77 C -0.1204(5) 0.0930(3) 0.1519(2) 0.0183(18) Uani 1 1 d .
H77 H -0.1289 0.1088 0.1796 0.022 Uiso 1 1 calc R
C78 C -0.1839(5) 0.1099(4) 0.1206(2) 0.0207(16) Uani 1 1 d .
C79 C -0.1714(6) 0.0840(3) 0.0803(2) 0.0204(18) Uani 1 1 d .
C80 C -0.0918(7) 0.0507(4) 0.0697(2) 0.0230(18) Uani 1 1 d .
C81 C -0.0300(6) 0.0349(3) 0.1029(2) 0.0192(18) Uani 1 1 d .
H81 H 0.0240 0.0103 0.0967 0.023 Uiso 1 1 calc R
C82 C -0.2602(6) 0.1590(4) 0.1300(3) 0.029(2) Uani 1 1 d .
C83 C -0.2459(8) 0.1857(5) 0.1741(3) 0.045(3) Uani 1 1 d .
H83A H -0.1807 0.2018 0.1765 0.068 Uiso 1 1 calc R
H83B H -0.2554 0.1542 0.1955 0.068 Uiso 1 1 calc R
H83C H -0.2924 0.2182 0.1787 0.068 Uiso 1 1 calc R
C84 C -0.3637(6) 0.1325(4) 0.1272(2) 0.030(2) Uani 1 1 d .
H84A H -0.4097 0.1618 0.1385 0.044 Uiso 1 1 calc R
H84B H -0.3672 0.0952 0.1437 0.044 Uiso 1 1 calc R
H84C H -0.3792 0.1238 0.0975 0.044 Uiso 1 1 calc R
C85 C -0.2489(7) 0.2114(4) 0.0988(3) 0.036(2) Uani 1 1 d .
H85A H -0.1843 0.2284 0.1014 0.054 Uiso 1 1 calc R
H85B H -0.2966 0.2426 0.1051 0.054 Uiso 1 1 calc R
H85C H -0.2585 0.1966 0.0698 0.054 Uiso 1 1 calc R
C86 C -0.3071(7) 0.0468(4) 0.0430(3) 0.036(2) Uani 1 1 d .
H86A H -0.2709 0.0128 0.0313 0.053 Uiso 1 1 calc R
H86B H -0.3574 0.0588 0.0231 0.053 Uiso 1 1 calc R
H86C H -0.3365 0.0347 0.0699 0.053 Uiso 1 1 calc R
C87 C -0.0604(7) 0.0294(4) 0.0248(2) 0.033(2) Uani 1 1 d .
C88 C -0.1102(9) 0.0638(4) -0.0122(2) 0.046(3) Uani 1 1 d .
H88A H -0.1789 0.0545 -0.0122 0.068 Uiso 1 1 calc R
H88B H -0.0819 0.0512 -0.0392 0.068 Uiso 1 1 calc R
H88C H -0.1011 0.1073 -0.0084 0.068 Uiso 1 1 calc R
C89 C -0.0819(8) -0.0394(5) 0.0207(3) 0.051(3) Uani 1 1 d .
H89A H -0.0495 -0.0612 0.0436 0.076 Uiso 1 1 calc R
H89B H -0.0585 -0.0541 -0.0067 0.076 Uiso 1 1 calc R
H89C H -0.1513 -0.0462 0.0226 0.076 Uiso 1 1 calc R
C90 C 0.0476(7) 0.0410(5) 0.0190(2) 0.044(3) Uani 1 1 d .
H90A H 0.0617 0.0834 0.0251 0.067 Uiso 1 1 calc R
H90B H 0.0660 0.0318 -0.0102 0.067 Uiso 1 1 calc R
H90C H 0.0838 0.0152 0.0384 0.067 Uiso 1 1 calc R
C91 C -0.1904(18) -0.1827(9) -0.0147(8) 0.209(14) Uani 1 1 d .
H91A H -0.1626 -0.1545 -0.0351 0.313 Uiso 1 1 calc R
H91B H -0.2284 -0.1603 0.0062 0.313 Uiso 1 1 calc R
H91C H -0.2318 -0.2115 -0.0295 0.313 Uiso 1 1 calc R
C92 C -0.1133(14) -0.2153(8) 0.0070(6) 0.123(7) Uani 1 1 d .
H92A H -0.0580 -0.1876 0.0100 0.147 Uiso 1 1 calc R
H92B H -0.1357 -0.2254 0.0359 0.147 Uiso 1 1 calc R
C93 C -0.0800(14) -0.2696(8) -0.0126(5) 0.110(7) Uani 1 1 d .
H93A H -0.0608 -0.2594 -0.0419 0.132 Uiso 1 1 calc R
H93B H -0.1353 -0.2974 -0.0147 0.132 Uiso 1 1 calc R
C94 C 0.0005(14) -0.3034(9) 0.0070(6) 0.129(7) Uani 1 1 d .
H94A H 0.0576 -0.2769 0.0066 0.155 Uiso 1 1 calc R
H94B H -0.0161 -0.3102 0.0371 0.155 Uiso 1 1 calc R
C95 C 0.028(2) -0.3600(12) -0.0104(9) 0.30(2) Uani 1 1 d .
H95A H 0.0312 -0.3903 0.0121 0.453 Uiso 1 1 calc R
H95B H 0.0916 -0.3562 -0.0237 0.453 Uiso 1 1 calc R
H95C H -0.0187 -0.3725 -0.0318 0.453 Uiso 1 1 calc R
C96 C 0.472(2) 0.2919(15) 0.1539(7) 0.30(2) Uani 1 1 d D
H96A H 0.4689 0.2478 0.1528 0.457 Uiso 1 1 calc R
H96B H 0.4792 0.3049 0.1834 0.457 Uiso 1 1 calc R
H96C H 0.5272 0.3059 0.1373 0.457 Uiso 1 1 calc R
C97 C 0.3862(13) 0.3166(9) 0.1367(6) 0.230(18) Uani 1 1 d D
H97A H 0.3280 0.3034 0.1521 0.276 Uiso 1 1 calc R
H97B H 0.3790 0.3084 0.1060 0.276 Uiso 1 1 calc R
C98 C 0.4116(15) 0.3789(9) 0.1455(9) 0.288(19) Uani 1 1 d D
H98A H 0.3716 0.4009 0.1247 0.345 Uiso 1 1 calc R
H98B H 0.3796 0.3857 0.1730 0.345 Uiso 1 1 calc R
C99 C 0.4943(17) 0.4180(8) 0.1489(8) 0.250(18) Uani 1 1 d D
H99A H 0.5150 0.4117 0.1785 0.300 Uiso 1 1 calc R
H99B H 0.5427 0.3967 0.1315 0.300 Uiso 1 1 calc R
C100 C 0.5175(11) 0.4800(6) 0.1418(5) 0.099(5) Uani 1 1 d D
H10A H 0.5873 0.4851 0.1423 0.149 Uiso 1 1 calc R
H10B H 0.4885 0.5047 0.1641 0.149 Uiso 1 1 calc R
H10C H 0.4927 0.4926 0.1142 0.149 Uiso 1 1 calc R
N1 N 0.1487(5) 0.1855(3) 0.25802(19) 0.0235(16) Uani 1 1 d .
H1 H 0.1124 0.1950 0.2798 0.028 Uiso 1 1 calc R
N2 N 0.0762(5) 0.1679(3) 0.17153(18) 0.0206(16) Uani 1 1 d .
H2A H 0.0290 0.1491 0.1560 0.025 Uiso 1 1 calc R
H2B H 0.0487 0.2022 0.1825 0.025 Uiso 1 1 calc R
O1 O 0.2794(4) 0.2180(2) 0.22168(18) 0.0283(12) Uani 1 1 d .
O2 O 0.2293(4) 0.1889(2) 0.15118(16) 0.0243(13) Uani 1 1 d .
O3 O 0.4840(5) 0.1763(3) 0.36160(19) 0.0488(19) Uani 1 1 d .
O4 O -0.0679(7) -0.0452(4) 0.4228(2) 0.090(3) Uani 1 1 d .
O5 O 0.2893(5) -0.1969(2) 0.2265(2) 0.0420(16) Uani 1 1 d .
O6 O 0.1269(5) -0.1756(2) 0.2236(2) 0.0395(17) Uani 1 1 d .
O7 O 0.0117(5) -0.1432(3) 0.29766(16) 0.0405(18) Uani 1 1 d .
O8 O -0.1538(6) -0.1406(4) 0.3003(2) 0.066(3) Uani 1 1 d .
O9 O 0.3367(5) -0.1026(3) 0.08953(18) 0.0458(17) Uani 1 1 d .
O10 O -0.2425(4) 0.0975(2) 0.05029(15) 0.0258(14) Uani 1 1 d .
F1 F 0.3509(6) 0.4623(3) 0.3495(3) 0.106(3) Uani 1 1 d .
F2 F 0.2213(5) 0.4443(3) 0.3811(2) 0.083(2) Uani 1 1 d .
F3 F 0.3507(5) 0.4035(3) 0.4009(2) 0.087(3) Uani 1 1 d .
F4 F -0.0755(5) 0.2687(3) -0.02595(17) 0.069(2) Uani 1 1 d .
F5 F 0.0548(5) 0.2336(3) -0.05213(16) 0.072(2) Uani 1 1 d .
F6 F 0.0505(5) 0.3236(3) -0.03019(17) 0.0650(19) Uani 1 1 d .
P1 P 0.15772(15) 0.04921(8) 0.27579(7) 0.0207(4) Uani 1 1 d .
P2 P 0.04133(16) 0.03269(9) 0.18614(6) 0.0180(5) Uani 1 1 d .
Cl1 Cl -0.05690(15) 0.14725(9) 0.25071(5) 0.0254(5) Uani 1 1 d .
Ir1 Ir 0.10140(2) 0.110991(13) 0.224170(8) 0.01780(7) Uani 1 1 d .
H1A H 0.170(5) 0.096(3) 0.199(2) 0.03(2) Uiso 1 1 d .

loop_
_atom_site_aniso_label
_atom_site_aniso_U_11
_atom_site_aniso_U_22
_atom_site_aniso_U_33
_atom_site_aniso_U_23
_atom_site_aniso_U_13
_atom_site_aniso_U_12
C1 0.024(5) 0.014(4) 0.031(4) -0.002(3) -0.003(4) 0.005(4)
C2 0.027(5) 0.022(4) 0.034(5) -0.001(3) -0.012(4) 0.001(4)
C3 0.048(8) 0.038(6) 0.062(6) -0.032(5) 0.015(6) -0.028(5)
C4 0.052(8) 0.065(8) 0.044(5) -0.032(5) 0.006(5) -0.018(6)
C5 0.037(6) 0.016(5) 0.055(6) -0.015(4) -0.025(5) -0.003(4)
C6 0.056(8) 0.026(5) 0.054(6) -0.005(4) 0.008(5) -0.012(5)
C7 0.037(6) 0.035(5) 0.055(5) -0.002(5) -0.002(6) -0.005(5)
C8 0.031(7) 0.038(6) 0.083(8) -0.024(6) -0.007(6) 0.003(6)
C9 0.025(5) 0.021(5) 0.014(3) 0.000(3) -0.002(3) -0.002(4)
C10 0.030(5) 0.020(4) 0.018(3) 0.003(3) -0.002(4) 0.006(5)
C11 0.035(7) 0.042(6) 0.040(5) 0.011(4) 0.003(5) -0.011(5)
C12 0.041(7) 0.050(7) 0.033(5) 0.016(4) 0.015(5) -0.010(5)
C13 0.023(6) 0.043(6) 0.022(4) 0.004(4) 0.003(4) -0.002(5)
C14 0.029(6) 0.036(6) 0.032(4) 0.006(4) -0.012(4) -0.005(4)
C15 0.028(6) 0.034(5) 0.026(4) 0.011(4) 0.000(4) -0.016(4)
C16 0.043(7) 0.059(7) 0.023(4) 0.011(4) 0.001(5) -0.009(6)
C17 0.021(5) 0.020(4) 0.019(4) 0.001(3) -0.014(4) -0.004(4)
C18 0.047(6) 0.016(5) 0.020(3) -0.004(3) 0.002(4) -0.006(4)
C19 0.053(7) 0.011(5) 0.033(4) 0.002(3) -0.015(5) -0.008(4)
C20 0.040(7) 0.023(5) 0.043(5) 0.005(4) -0.023(5) 0.002(5)
C21 0.024(6) 0.036(6) 0.042(4) 0.010(4) -0.012(4) -0.001(4)
C22 0.029(5) 0.025(5) 0.026(4) 0.006(4) -0.010(4) 0.001(4)
C23 0.043(7) 0.060(7) 0.029(4) -0.013(4) -0.009(5) -0.009(5)
C24 0.121(13) 0.183(16) 0.026(5) -0.041(8) 0.021(6) -0.085(13)
C25 0.151(13) 0.081(8) 0.028(4) -0.006(6) -0.026(7) 0.028(12)
C26 0.097(11) 0.056(8) 0.053(6) -0.018(6) -0.017(7) -0.011(7)
C27 0.136(15) 0.047(8) 0.085(9) 0.010(7) -0.039(9) -0.051(9)
C28 0.021(5) 0.058(6) 0.041(5) 0.010(5) -0.004(5) -0.005(4)
C29 0.041(7) 0.130(11) 0.065(6) 0.018(7) -0.007(7) -0.022(9)
C30 0.059(9) 0.080(10) 0.134(11) 0.004(8) 0.066(9) 0.011(8)
C31 0.044(8) 0.103(11) 0.087(9) 0.060(8) 0.016(6) 0.010(7)
C32 0.029(6) 0.018(4) 0.020(3) -0.004(3) -0.009(4) -0.010(4)
C33 0.030(6) 0.036(5) 0.013(3) 0.000(3) 0.007(4) -0.006(4)
C34 0.044(7) 0.049(6) 0.022(4) 0.004(4) 0.005(4) 0.000(5)
C35 0.078(9) 0.039(6) 0.028(5) 0.006(4) 0.027(5) -0.008(6)
C36 0.056(8) 0.032(5) 0.020(4) 0.005(3) 0.004(4) -0.014(5)
C37 0.041(7) 0.019(4) 0.023(4) 0.004(3) 0.004(4) -0.004(4)
C38 0.062(9) 0.069(9) 0.056(7) 0.030(6) 0.012(6) 0.006(7)
C39 0.28(3) 0.45(4) 0.126(15) 0.16(2) 0.152(18) 0.31(3)
C40 0.111(14) 0.059(11) 0.179(16) -0.015(10) 0.081(12) 0.028(9)
C41 0.085(14) 0.051(10) 0.43(4) 0.031(17) -0.08(2) 0.009(10)
C42 0.085(12) 0.077(12) 0.142(13) 0.028(9) 0.041(10) -0.011(9)
C43 0.058(8) 0.041(6) 0.028(4) 0.016(4) -0.018(5) -0.006(5)
C44 0.42(4) 0.086(11) 0.032(6) 0.001(6) -0.062(13) 0.096(17)
C45 0.038(9) 0.25(2) 0.156(14) 0.153(16) -0.034(9) -0.025(12)
C46 0.054(10) 0.045(7) 0.128(10) 0.011(7) -0.016(8) 0.005(7)
C47 0.046(7) 0.013(4) 0.017(3) -0.002(3) -0.003(4) -0.005(4)
C48 0.035(6) 0.025(5) 0.034(4) 0.001(4) -0.005(4) 0.003(4)
C49 0.037(6) 0.039(6) 0.033(4) -0.003(4) -0.004(4) 0.006(5)
C50 0.057(7) 0.017(4) 0.024(4) 0.000(3) -0.006(4) 0.007(5)
C51 0.067(8) 0.023(5) 0.045(5) 0.006(4) -0.006(6) -0.002(5)
C52 0.065(7) 0.010(5) 0.016(4) 0.006(3) -0.013(4) 0.002(4)
C53 0.057(7) 0.021(5) 0.016(4) 0.010(3) 0.003(4) 0.012(4)
C54 0.039(6) 0.030(5) 0.010(3) -0.003(3) -0.002(4) -0.033(5)
C55 0.055(6) 0.015(4) 0.021(4) 0.006(3) -0.002(4) -0.020(4)
C56 0.142(16) 0.066(9) 0.044(6) 0.019(6) -0.022(8) -0.084(10)
C57 0.049(7) 0.051(6) 0.025(4) 0.003(4) -0.005(5) -0.037(5)
C58 0.036(7) 0.078(9) 0.056(6) 0.014(6) -0.005(6) -0.036(6)
C59 0.026(6) 0.040(5) 0.032(4) 0.013(4) -0.012(5) -0.016(4)
C60 0.020(5) 0.028(4) 0.015(4) -0.007(3) 0.001(4) -0.010(3)
C61 0.023(5) 0.016(4) 0.015(3) 0.006(3) -0.004(3) 0.003(3)
C62 0.020(5) 0.017(4) 0.022(3) 0.001(3) -0.007(4) -0.004(4)
C63 0.035(6) 0.017(5) 0.016(3) 0.000(3) -0.004(3) 0.011(4)
C64 0.029(6) 0.023(5) 0.026(4) -0.007(3) 0.001(4) 0.011(4)
C65 0.016(5) 0.034(5) 0.020(4) 0.003(3) -0.001(3) 0.001(4)
C66 0.022(5) 0.018(4) 0.020(4) -0.004(3) 0.001(4) 0.002(4)
C67 0.042(6) 0.020(5) 0.024(4) 0.003(3) -0.006(4) 0.009(4)
C68 0.067(8) 0.019(5) 0.034(5) -0.012(4) -0.002(5) -0.005(5)
C69 0.065(8) 0.029(6) 0.043(5) -0.002(4) 0.003(5) 0.022(5)
C70 0.051(7) 0.049(6) 0.026(4) -0.005(4) 0.005(4) 0.010(5)
C71 0.036(7) 0.059(7) 0.068(6) 0.014(6) -0.001(5) 0.023(7)
C72 0.021(6) 0.052(7) 0.046(5) -0.014(5) 0.019(4) -0.008(5)
C73 0.018(7) 0.102(10) 0.072(7) -0.019(6) -0.004(6) -0.024(7)
C74 0.051(8) 0.048(7) 0.051(6) 0.008(5) 0.023(5) 0.001(6)
C75 0.049(9) 0.060(7) 0.054(6) 0.008(5) 0.021(5) 0.003(6)
C76 0.020(5) 0.015(4) 0.017(3) 0.005(3) -0.007(3) -0.010(4)
C77 0.014(5) 0.017(4) 0.023(3) -0.002(3) -0.002(3) -0.006(3)
C78 0.013(4) 0.017(4) 0.032(4) 0.000(4) 0.001(3) -0.009(4)
C79 0.012(5) 0.020(4) 0.029(4) 0.001(3) -0.011(4) -0.002(4)
C80 0.015(5) 0.037(5) 0.017(3) -0.003(3) -0.001(4) -0.007(4)
C81 0.021(5) 0.014(4) 0.023(4) 0.001(3) -0.008(4) -0.002(4)
C82 0.011(5) 0.035(5) 0.040(5) -0.009(4) -0.005(4) 0.014(4)
C83 0.043(7) 0.048(7) 0.043(5) -0.024(5) -0.009(5) -0.001(5)
C84 0.011(5) 0.042(6) 0.035(4) -0.005(4) -0.002(4) -0.003(4)
C85 0.027(6) 0.027(5) 0.055(6) 0.002(4) 0.008(5) 0.013(4)
C86 0.038(6) 0.039(6) 0.029(4) 0.000(4) -0.015(4) -0.001(5)
C87 0.031(6) 0.052(6) 0.016(4) 0.000(4) 0.000(4) 0.001(5)
C88 0.055(7) 0.058(6) 0.023(4) 0.001(4) -0.003(5) 0.012(6)
C89 0.053(9) 0.056(7) 0.044(5) -0.022(5) -0.010(5) 0.006(6)
C90 0.025(6) 0.087(8) 0.021(4) 0.006(4) 0.002(4) 0.011(6)
C91 0.23(3) 0.109(17) 0.28(3) 0.045(17) -0.18(2) -0.111(18)
C92 0.102(15) 0.110(15) 0.157(15) 0.003(12) -0.053(14) -0.058(13)
C93 0.114(17) 0.105(14) 0.110(12) -0.022(10) -0.032(12) -0.064(13)
C94 0.096(15) 0.138(18) 0.153(17) 0.005(14) -0.060(14) -0.045(13)
C95 0.25(3) 0.28(3) 0.38(4) -0.29(3) -0.09(3) 0.05(3)
C96 0.29(4) 0.47(5) 0.15(2) 0.20(3) 0.14(2) 0.30(4)
C97 0.20(3) 0.31(4) 0.18(2) -0.13(2) 0.10(2) -0.22(3)
C98 0.17(3) 0.39(5) 0.30(3) -0.14(4) -0.12(3) 0.09(4)
C99 0.24(3) 0.22(3) 0.30(3) 0.12(2) -0.18(3) -0.20(2)
C100 0.077(12) 0.105(13) 0.115(12) -0.049(10) -0.007(10) -0.001(10)
N1 0.027(4) 0.022(4) 0.022(3) 0.001(3) 0.002(3) 0.001(3)
N2 0.020(5) 0.018(4) 0.023(3) -0.006(3) -0.008(3) -0.001(3)
O1 0.019(3) 0.037(3) 0.029(3) -0.002(3) 0.004(3) -0.003(3)
O2 0.017(4) 0.029(3) 0.027(3) 0.001(2) 0.002(3) -0.004(3)
O3 0.045(5) 0.051(5) 0.050(4) -0.002(3) -0.029(3) -0.013(4)
O4 0.112(9) 0.096(7) 0.062(5) 0.044(5) 0.056(5) 0.016(6)
O5 0.065(5) 0.024(3) 0.037(3) -0.007(3) -0.005(4) 0.011(3)
O6 0.065(5) 0.021(3) 0.032(3) 0.008(3) -0.019(4) -0.002(3)
O7 0.066(5) 0.033(4) 0.022(3) 0.009(3) -0.005(3) -0.028(3)
O8 0.064(6) 0.089(6) 0.044(4) 0.025(4) -0.018(4) -0.058(5)
O9 0.035(4) 0.051(5) 0.051(3) -0.005(3) 0.011(3) 0.009(4)
O10 0.021(3) 0.028(4) 0.028(3) -0.001(2) -0.010(2) 0.003(3)
F1 0.135(8) 0.062(5) 0.121(6) -0.045(5) 0.021(5) -0.059(5)
F2 0.053(5) 0.073(5) 0.124(6) -0.070(4) -0.027(4) 0.012(4)
F3 0.103(6) 0.060(5) 0.099(5) -0.042(4) -0.062(4) 0.023(4)
F4 0.046(5) 0.115(6) 0.044(3) 0.033(3) -0.003(3) -0.008(4)
F5 0.083(6) 0.106(6) 0.025(3) -0.003(3) 0.005(3) 0.006(4)
F6 0.076(5) 0.071(5) 0.048(3) 0.034(3) -0.008(3) -0.015(4)
P1 0.0252(12) 0.0196(10) 0.0174(8) 0.0013(9) -0.0030(10) -0.0035(8)
P2 0.0180(13) 0.0181(11) 0.0178(9) -0.0006(8) -0.0001(9) -0.0027(9)
Cl1 0.0235(12) 0.0293(12) 0.0235(9) -0.0074(8) 0.0019(8) 0.0017(9)
Ir1 0.01923(15) 0.01681(13) 0.01736(11) -0.00092(13) 0.00002(15) -0.00219(15)

loop_
_atom_type_symbol
_atom_type_description
_atom_type_scat_dispersion_real
_atom_type_scat_dispersion_imag
_atom_type_scat_source
C C 0.0033 0.0016 'International Tables Vol C Tables 4.2.6.8 and 6.1.1.4'
H H 0.0000 0.0000 'International Tables Vol C Tables 4.2.6.8 and 6.1.1.4'
N N 0.0061 0.0033 'International Tables Vol C Tables 4.2.6.8 and 6.1.1.4'
O O 0.0106 0.0060 'International Tables Vol C Tables 4.2.6.8 and 6.1.1.4'
F F 0.0171 0.0103 'International Tables Vol C Tables 4.2.6.8 and 6.1.1.4'
P P 0.1023 0.0942 'International Tables Vol C Tables 4.2.6.8 and 6.1.1.4'
Cl Cl 0.1484 0.1585 'International Tables Vol C Tables 4.2.6.8 and 6.1.1.4'
Ir Ir -1.4442 7.9887 'International Tables Vol C Tables 4.2.6.8 and 6.1.1.4'

loop_
_geom_angle_atom_site_label_1
_geom_angle_atom_site_label_2
_geom_angle_atom_site_label_3
_geom_angle
O1 C1 N1 124.8(7)
O1 C1 C2 114.8(7)
N1 C1 C2 120.4(7)
C3 C2 C7 118.3(8)
C3 C2 C1 123.6(8)
C7 C2 C1 118.1(8)
C2 C3 C4 121.6(9)
C2 C3 H3 119.2
C4 C3 H3 119.2
C5 C4 C3 120.9(10)
C5 C4 H4 119.5
C3 C4 H4 119.5
C4 C5 C6 118.3(8)
C4 C5 C8 120.7(10)
C6 C5 C8 120.9(9)
C7 C6 C5 120.9(9)
C7 C6 H6 119.5
C5 C6 H6 119.5
C6 C7 C2 119.8(10)
C6 C7 H7 120.1
C2 C7 H7 120.1
F2 C8 F1 106.5(10)
F2 C8 F3 105.5(9)
F1 C8 F3 103.0(9)
F2 C8 C5 113.7(9)
F1 C8 C5 114.8(10)
F3 C8 C5 112.4(9)
O2 C9 N2 123.5(6)
O2 C9 C10 116.1(7)
N2 C9 C10 120.4(8)
C15 C10 C11 118.1(7)
C15 C10 C9 121.3(7)
C11 C10 C9 120.3(9)
C12 C11 C10 120.3(9)
C12 C11 H11 119.8
C10 C11 H11 119.8
C11 C12 C13 120.0(9)
C11 C12 H12 120.0
C13 C12 H12 120.0
C14 C13 C12 120.1(8)
C14 C13 C16 120.1(9)
C12 C13 C16 119.8(8)
C13 C14 C15 119.5(9)
C13 C14 H14 120.2
C15 C14 H14 120.2
C10 C15 C14 121.7(8)
C10 C15 H15 119.1
C14 C15 H15 119.1
F4 C16 F6 106.8(9)
F4 C16 F5 106.8(8)
F6 C16 F5 104.3(8)
F4 C16 C13 113.2(8)
F6 C16 C13 113.1(8)
F5 C16 C13 112.0(9)
C22 C17 C18 118.3(7)
C22 C17 P1 121.5(6)
C18 C17 P1 120.1(7)
C19 C18 C17 121.1(8)
C19 C18 H18 119.4
C17 C18 H18 119.4
C20 C19 C18 118.1(8)
C20 C19 C23 123.1(8)
C18 C19 C23 118.6(9)
C19 C20 O3 117.1(7)
C19 C20 C21 122.9(9)
O3 C20 C21 119.8(9)
C22 C21 C20 115.9(9)
C22 C21 C28 117.8(8)
C20 C21 C28 126.3(9)
C17 C22 C21 123.0(7)
C17 C22 H22 118.5
C21 C22 H22 118.5
C26 C23 C25 108.7(9)
C26 C23 C19 112.1(8)
C25 C23 C19 110.3(8)
C26 C23 C24 107.2(10)
C25 C23 C24 107.4(10)
C19 C23 C24 111.0(8)
C23 C24 H24A 109.5
C23 C24 H24B 109.5
H24A C24 H24B 109.5
C23 C24 H24C 109.5
H24A C24 H24C 109.5
H24B C24 H24C 109.5
C23 C25 H25A 109.5
C23 C25 H25B 109.5
H25A C25 H25B 109.5
C23 C25 H25C 109.5
H25A C25 H25C 109.5
H25B C25 H25C 109.5
C23 C26 H26A 109.5
C23 C26 H26B 109.5
H26A C26 H26B 109.5
C23 C26 H26C 109.5
H26A C26 H26C 109.5
H26B C26 H26C 109.5
O3 C27 H27A 109.5
O3 C27 H27B 109.5
H27A C27 H27B 109.5
O3 C27 H27C 109.5
H27A C27 H27C 109.5
H27B C27 H27C 109.5
C31 C28 C29 109.6(9)
C31 C28 C21 112.0(8)
C29 C28 C21 115.9(8)
C31 C28 C30 109.6(10)
C29 C28 C30 102.0(10)
C21 C28 C30 107.1(8)
C28 C29 H29A 109.5
C28 C29 H29B 109.5
H29A C29 H29B 109.5
C28 C29 H29C 109.5
H29A C29 H29C 109.5
H29B C29 H29C 109.5
C28 C30 H30A 109.5
C28 C30 H30B 109.5
H30A C30 H30B 109.5
C28 C30 H30C 109.5
H30A C30 H30C 109.5
H30B C30 H30C 109.5
C28 C31 H31A 109.5
C28 C31 H31B 109.5
H31A C31 H31B 109.5
C28 C31 H31C 109.5
H31A C31 H31C 109.5
H31B C31 H31C 109.5
C37 C32 C33 118.9(7)
C37 C32 P1 119.5(7)
C33 C32 P1 121.5(6)
C34 C33 C32 121.8(8)
C34 C33 H33 119.1
C32 C33 H33 119.1
C33 C34 C35 116.9(9)
C33 C34 C38 118.7(9)
C35 C34 C38 124.3(9)
C36 C35 C34 122.9(8)
C36 C35 O4 117.9(9)
C34 C35 O4 119.2(10)
C37 C36 C35 117.0(8)
C37 C36 C43 118.8(9)
C35 C36 C43 124.1(8)
C32 C37 C36 122.4(9)
C32 C37 H37 118.8
C36 C37 H37 118.8
C39 C38 C40 107.8(15)
C39 C38 C34 116.6(11)
C40 C38 C34 110.9(10)
C39 C38 C41 109.5(17)
C40 C38 C41 103.9(11)
C34 C38 C41 107.4(11)
C38 C39 H39A 109.5
C38 C39 H39B 109.5
H39A C39 H39B 109.5
C38 C39 H39C 109.5
H39A C39 H39C 109.5
H39B C39 H39C 109.5
C38 C40 H40A 109.5
C38 C40 H40B 109.5
H40A C40 H40B 109.5
C38 C40 H40C 109.5
H40A C40 H40C 109.5
H40B C40 H40C 109.5
C38 C41 H41A 109.5
C38 C41 H41B 109.5
H41A C41 H41B 109.5
C38 C41 H41C 109.5
H41A C41 H41C 109.5
H41B C41 H41C 109.5
O4 C42 H42A 109.5
O4 C42 H42B 109.5
H42A C42 H42B 109.5
O4 C42 H42C 109.5
H42A C42 H42C 109.5
H42B C42 H42C 109.5
C44 C43 C45 110.8(14)
C44 C43 C46 104.9(11)
C45 C43 C46 107.5(11)
C44 C43 C36 109.9(9)
C45 C43 C36 112.4(8)
C46 C43 C36 111.0(8)
C43 C44 H44A 109.5
C43 C44 H44B 109.5
H44A C44 H44B 109.5
C43 C44 H44C 109.5
H44A C44 H44C 109.5
H44B C44 H44C 109.5
C43 C45 H45A 109.5
C43 C45 H45B 109.5
H45A C45 H45B 109.5
C43 C45 H45C 109.5
H45A C45 H45C 109.5
H45B C45 H45C 109.5
C43 C46 H46A 109.5
C43 C46 H46B 109.5
H46A C46 H46B 109.5
C43 C46 H46C 109.5
H46A C46 H46C 109.5
H46B C46 H46C 109.5
C48 C47 C53 120.5(8)
C48 C47 P1 122.1(6)
C53 C47 P1 117.2(7)
C47 C48 C49 123.7(9)
C47 C48 H48 118.1
C49 C48 H48 118.1
C50 C49 C48 116.3(9)
C50 C49 H49 121.9
C48 C49 H49 121.9
O5 C50 C49 128.2(9)
O5 C50 C52 111.1(8)
C49 C50 C52 120.7(8)
O5 C51 O6 107.0(7)
O5 C51 H51A 110.3
O6 C51 H51A 110.3
O5 C51 H51B 110.3
O6 C51 H51B 110.3
H51A C51 H51B 108.6
O6 C52 C53 127.4(9)
O6 C52 C50 108.5(7)
C53 C52 C50 124.1(8)
C52 C53 C54 117.5(9)
C52 C53 C47 114.7(9)
C54 C53 C47 127.6(8)
C55 C54 C53 122.6(9)
C55 C54 C60 112.6(8)
C53 C54 C60 124.8(7)
C57 C55 C54 127.0(9)
C57 C55 O7 109.8(7)
C54 C55 O7 123.1(9)
O8 C56 O7 107.2(8)
O8 C56 H56A 110.3
O7 C56 H56A 110.3
O8 C56 H56B 110.3
O7 C56 H56B 110.3
H56A C56 H56B 108.5
C55 C57 O8 111.6(9)
C55 C57 C58 120.9(8)
O8 C57 C58 127.5(10)
C57 C58 C59 116.8(10)
C57 C58 H58 121.6
C59 C58 H58 121.6
C58 C59 C60 123.1(9)
C58 C59 H59 118.5
C60 C59 H59 118.5
C59 C60 C54 119.6(7)
C59 C60 P2 120.7(6)
C54 C60 P2 119.6(6)
C66 C61 C62 118.9(7)
C66 C61 P2 119.1(6)
C62 C61 P2 121.1(6)
C63 C62 C61 119.8(8)
C63 C62 H62 120.1
C61 C62 H62 120.1
C62 C63 C64 118.0(7)
C62 C63 C67 120.6(8)
C64 C63 C67 121.3(7)
C65 C64 C63 123.6(8)
C65 C64 O9 118.4(8)
C63 C64 O9 118.0(7)
C64 C65 C66 115.5(8)
C64 C65 C72 128.9(8)
C66 C65 C72 115.6(7)
C61 C66 C65 123.2(7)
C61 C66 H66 118.4
C65 C66 H66 118.4
C68 C67 C70 107.5(8)
C68 C67 C69 107.2(7)
C70 C67 C69 108.2(7)
C68 C67 C63 111.9(7)
C70 C67 C63 107.5(7)
C69 C67 C63 114.3(7)
C67 C68 H68A 109.5
C67 C68 H68B 109.5
H68A C68 H68B 109.5
C67 C68 H68C 109.5
H68A C68 H68C 109.5
H68B C68 H68C 109.5
C67 C69 H69A 109.5
C67 C69 H69B 109.5
H69A C69 H69B 109.5
C67 C69 H69C 109.5
H69A C69 H69C 109.5
H69B C69 H69C 109.5
C67 C70 H70A 109.5
C67 C70 H70B 109.5
H70A C70 H70B 109.5
C67 C70 H70C 109.5
H70A C70 H70C 109.5
H70B C70 H70C 109.5
O9 C71 H71A 109.5
O9 C71 H71B 109.5
H71A C71 H71B 109.5
O9 C71 H71C 109.5
H71A C71 H71C 109.5
H71B C71 H71C 109.5
C75 C72 C73 110.4(8)
C75 C72 C74 106.4(8)
C73 C72 C74 109.1(9)
C75 C72 C65 114.6(8)
C73 C72 C65 108.9(7)
C74 C72 C65 107.2(8)
C72 C73 H73A 109.5
C72 C73 H73B 109.5
H73A C73 H73B 109.5
C72 C73 H73C 109.5
H73A C73 H73C 109.5
H73B C73 H73C 109.5
C72 C74 H74A 109.5
C72 C74 H74B 109.5
H74A C74 H74B 109.5
C72 C74 H74C 109.5
H74A C74 H74C 109.5
H74B C74 H74C 109.5
C72 C75 H75A 109.5
C72 C75 H75B 109.5
H75A C75 H75B 109.5
C72 C75 H75C 109.5
H75A C75 H75C 109.5
H75B C75 H75C 109.5
C81 C76 C77 116.5(7)
C81 C76 P2 121.0(6)
C77 C76 P2 122.2(5)
C78 C77 C76 122.8(7)
C78 C77 H77 118.6
C76 C77 H77 118.6
C77 C78 C79 117.2(7)
C77 C78 C82 119.7(6)
C79 C78 C82 123.0(7)
C80 C79 O10 121.2(7)
C80 C79 C78 122.7(7)
O10 C79 C78 115.9(7)
C79 C80 C81 116.5(6)
C79 C80 C87 127.8(7)
C81 C80 C87 115.7(8)
C76 C81 C80 123.3(8)
C76 C81 H81 118.3
C80 C81 H81 118.3
C83 C82 C85 106.3(8)
C83 C82 C78 110.9(7)
C85 C82 C78 109.8(7)
C83 C82 C84 108.7(7)
C85 C82 C84 110.1(7)
C78 C82 C84 111.0(7)
C82 C83 H83A 109.5
C82 C83 H83B 109.5
H83A C83 H83B 109.5
C82 C83 H83C 109.5
H83A C83 H83C 109.5
H83B C83 H83C 109.5
C82 C84 H84A 109.5
C82 C84 H84B 109.5
H84A C84 H84B 109.5
C82 C84 H84C 109.5
H84A C84 H84C 109.5
H84B C84 H84C 109.5
C82 C85 H85A 109.5
C82 C85 H85B 109.5
H85A C85 H85B 109.5
C82 C85 H85C 109.5
H85A C85 H85C 109.5
H85B C85 H85C 109.5
O10 C86 H86A 109.5
O10 C86 H86B 109.5
H86A C86 H86B 109.5
O10 C86 H86C 109.5
H86A C86 H86C 109.5
H86B C86 H86C 109.5
C90 C87 C88 105.4(7)
C90 C87 C80 109.4(7)
C88 C87 C80 114.1(7)
C90 C87 C89 110.0(8)
C88 C87 C89 109.4(7)
C80 C87 C89 108.5(7)
C87 C88 H88A 109.5
C87 C88 H88B 109.5
H88A C88 H88B 109.5
C87 C88 H88C 109.5
H88A C88 H88C 109.5
H88B C88 H88C 109.5
C87 C89 H89A 109.5
C87 C89 H89B 109.5
H89A C89 H89B 109.5
C87 C89 H89C 109.5
H89A C89 H89C 109.5
H89B C89 H89C 109.5
C87 C90 H90A 109.5
C87 C90 H90B 109.5
H90A C90 H90B 109.5
C87 C90 H90C 109.5
H90A C90 H90C 109.5
H90B C90 H90C 109.5
C92 C91 H91A 109.5
C92 C91 H91B 109.5
H91A C91 H91B 109.5
C92 C91 H91C 109.5
H91A C91 H91C 109.5
H91B C91 H91C 109.5
C93 C92 C91 116.8(17)
C93 C92 H92A 108.1
C91 C92 H92A 108.1
C93 C92 H92B 108.1
C91 C92 H92B 108.1
H92A C92 H92B 107.3
C92 C93 C94 119.2(15)
C92 C93 H93A 107.5
C94 C93 H93A 107.5
C92 C93 H93B 107.5
C94 C93 H93B 107.5
H93A C93 H93B 107.0
C95 C94 C93 119.3(18)
C95 C94 H94A 107.5
C93 C94 H94A 107.5
C95 C94 H94B 107.5
C93 C94 H94B 107.5
H94A C94 H94B 107.0
C94 C95 H95A 109.5
C94 C95 H95B 109.5
H95A C95 H95B 109.5
C94 C95 H95C 109.5
H95A C95 H95C 109.5
H95B C95 H95C 109.5
C97 C96 H96A 109.5
C97 C96 H96B 109.5
H96A C96 H96B 109.5
C97 C96 H96C 109.5
H96A C96 H96C 109.5
H96B C96 H96C 109.5
C96 C97 C98 95(2)
C96 C97 H97A 112.7
C98 C97 H97A 112.7
C96 C97 H97B 112.7
C98 C97 H97B 112.7
H97A C97 H97B 110.2
C99 C98 C97 141(2)
C99 C98 H98A 101.7
C97 C98 H98A 101.7
C99 C98 H98B 101.7
C97 C98 H98B 101.7
H98A C98 H98B 104.7
C100 C99 C98 138(2)
C100 C99 H99A 102.6
C98 C99 H99A 102.6
C100 C99 H99B 102.6
C98 C99 H99B 102.6
H99A C99 H99B 104.9
C99 C100 H10A 109.5
C99 C100 H10B 109.5
H10A C100 H10B 109.5
C99 C100 H10C 109.5
H10A C100 H10C 109.5
H10B C100 H10C 109.5
C1 N1 Ir1 131.6(5)
C1 N1 H1 114.2
Ir1 N1 H1 114.2
C9 N2 Ir1 127.1(5)
C9 N2 H2A 105.5
Ir1 N2 H2A 105.5
C9 N2 H2B 105.5
Ir1 N2 H2B 105.5
H2A N2 H2B 106.1
C20 O3 C27 111.4(8)
C35 O4 C42 113.0(9)
C50 O5 C51 102.6(7)
C52 O6 C51 103.9(7)
C55 O7 C56 102.8(8)
C57 O8 C56 103.5(8)
C64 O9 C71 111.5(6)
C79 O10 C86 112.2(6)
C32 P1 C17 102.5(3)
C32 P1 C47 98.3(3)
C17 P1 C47 104.7(4)
C32 P1 Ir1 125.0(3)
C17 P1 Ir1 108.7(2)
C47 P1 Ir1 115.2(2)
C60 P2 C61 106.3(3)
C60 P2 C76 105.4(4)
C61 P2 C76 101.6(3)
C60 P2 Ir1 112.4(2)
C61 P2 Ir1 114.8(3)
C76 P2 Ir1 115.3(2)
N1 Ir1 N2 89.0(2)
N1 Ir1 P1 90.05(18)
N2 Ir1 P1 168.99(18)
N1 Ir1 P2 176.5(2)
N2 Ir1 P2 88.80(17)
P1 Ir1 P2 92.62(7)
N1 Ir1 Cl1 81.5(2)
N2 Ir1 Cl1 85.68(18)
P1 Ir1 Cl1 105.03(7)
P2 Ir1 Cl1 95.62(7)
N1 Ir1 H1A 107(3)
N2 Ir1 H1A 78(3)
P1 Ir1 H1A 92(3)
P2 Ir1 H1A 76(3)
Cl1 Ir1 H1A 161(3)

loop_
_geom_bond_atom_site_label_1
_geom_bond_atom_site_label_2
_geom_bond_distance
C1 O1 1.272(9)
C1 N1 1.290(10)
C1 C2 1.523(10)
C2 C3 1.370(12)
C2 C7 1.388(12)
C3 C4 1.371(12)
C3 H3 0.9500
C4 C5 1.361(14)
C4 H4 0.9500
C5 C6 1.390(13)
C5 C8 1.472(12)
C6 C7 1.382(12)
C6 H6 0.9500
C7 H7 0.9500
C8 F2 1.310(12)
C8 F1 1.315(13)
C8 F3 1.345(12)
C9 O2 1.280(9)
C9 N2 1.306(9)
C9 C10 1.500(9)
C10 C15 1.365(12)
C10 C11 1.397(12)
C11 C12 1.376(12)
C11 H11 0.9500
C12 C13 1.394(12)
C12 H12 0.9500
C13 C14 1.351(12)
C13 C16 1.483(11)
C14 C15 1.394(11)
C14 H14 0.9500
C15 H15 0.9500
C16 F4 1.329(11)
C16 F6 1.339(11)
C16 F5 1.339(11)
C17 C22 1.371(11)
C17 C18 1.411(9)
C17 P1 1.834(8)
C18 C19 1.387(12)
C18 H18 0.9500
C19 C20 1.381(13)
C19 C23 1.540(11)
C20 O3 1.400(11)
C20 C21 1.410(11)
C21 C22 1.396(11)
C21 C28 1.544(12)
C22 H22 0.9500
C23 C26 1.515(14)
C23 C25 1.534(15)
C23 C24 1.550(14)
C24 H24A 0.9800
C24 H24B 0.9800
C24 H24C 0.9800
C25 H25A 0.9800
C25 H25B 0.9800
C25 H25C 0.9800
C26 H26A 0.9800
C26 H26B 0.9800
C26 H26C 0.9800
C27 O3 1.466(13)
C27 H27A 0.9800
C27 H27B 0.9800
C27 H27C 0.9800
C28 C31 1.504(13)
C28 C29 1.537(14)
C28 C30 1.576(15)
C29 H29A 0.9800
C29 H29B 0.9800
C29 H29C 0.9800
C30 H30A 0.9800
C30 H30B 0.9800
C30 H30C 0.9800
C31 H31A 0.9800
C31 H31B 0.9800
C31 H31C 0.9800
C32 C37 1.374(10)
C32 C33 1.396(12)
C32 P1 1.830(8)
C33 C34 1.384(11)
C33 H33 0.9500
C34 C35 1.401(14)
C34 C38 1.514(15)
C35 C36 1.399(14)
C35 O4 1.409(11)
C36 C37 1.382(11)
C36 C43 1.565(12)
C37 H37 0.9500
C38 C39 1.456(17)
C38 C40 1.465(17)
C38 C41 1.60(2)
C39 H39A 0.9800
C39 H39B 0.9800
C39 H39C 0.9800
C40 H40A 0.9800
C40 H40B 0.9800
C40 H40C 0.9800
C41 H41A 0.9800
C41 H41B 0.9800
C41 H41C 0.9800
C42 O4 1.535(16)
C42 H42A 0.9800
C42 H42B 0.9800
C42 H42C 0.9800
C43 C44 1.496(14)
C43 C45 1.505(16)
C43 C46 1.532(14)
C44 H44A 0.9800
C44 H44B 0.9800
C44 H44C 0.9800
C45 H45A 0.9800
C45 H45B 0.9800
C45 H45C 0.9800
C46 H46A 0.9800
C46 H46B 0.9800
C46 H46C 0.9800
C47 C48 1.358(12)
C47 C53 1.452(12)
C47 P1 1.848(8)
C48 C49 1.397(12)
C48 H48 0.9500
C49 C50 1.388(12)
C49 H49 0.9500
C50 O5 1.370(9)
C50 C52 1.391(13)
C51 O5 1.427(11)
C51 O6 1.452(11)
C51 H51A 0.9900
C51 H51B 0.9900
C52 O6 1.357(9)
C52 C53 1.378(11)
C53 C54 1.421(13)
C54 C55 1.381(10)
C54 C60 1.478(12)
C55 C57 1.340(12)
C55 O7 1.384(9)
C56 O8 1.426(16)
C56 O7 1.444(12)
C56 H56A 0.9900
C56 H56B 0.9900
C57 O8 1.362(10)
C57 C58 1.378(14)
C58 C59 1.390(12)
C58 H58 0.9500
C59 C60 1.391(11)
C59 H59 0.9500
C60 P2 1.812(8)
C61 C66 1.369(11)
C61 C62 1.412(10)
C61 P2 1.818(8)
C62 C63 1.383(11)
C62 H62 0.9500
C63 C64 1.393(12)
C63 C67 1.551(11)
C64 C65 1.385(11)
C64 O9 1.399(10)
C65 C66 1.390(11)
C65 C72 1.560(12)
C66 H66 0.9500
C67 C68 1.529(12)
C67 C70 1.541(10)
C67 C69 1.544(12)
C68 H68A 0.9800
C68 H68B 0.9800
C68 H68C 0.9800
C69 H69A 0.9800
C69 H69B 0.9800
C69 H69C 0.9800
C70 H70A 0.9800
C70 H70B 0.9800
C70 H70C 0.9800
C71 O9 1.465(10)
C71 H71A 0.9800
C71 H71B 0.9800
C71 H71C 0.9800
C72 C75 1.524(12)
C72 C73 1.533(13)
C72 C74 1.540(14)
C73 H73A 0.9800
C73 H73B 0.9800
C73 H73C 0.9800
C74 H74A 0.9800
C74 H74B 0.9800
C74 H74C 0.9800
C75 H75A 0.9800
C75 H75B 0.9800
C75 H75C 0.9800
C76 C81 1.390(10)
C76 C77 1.402(11)
C76 P2 1.829(7)
C77 C78 1.377(10)
C77 H77 0.9500
C78 C79 1.408(10)
C78 C82 1.552(11)
C79 C80 1.375(12)
C79 O10 1.405(9)
C80 C81 1.404(10)
C80 C87 1.558(10)
C81 H81 0.9500
C82 C83 1.528(11)
C82 C85 1.532(12)
C82 C84 1.561(11)
C83 H83A 0.9800
C83 H83B 0.9800
C83 H83C 0.9800
C84 H84A 0.9800
C84 H84B 0.9800
C84 H84C 0.9800
C85 H85A 0.9800
C85 H85B 0.9800
C85 H85C 0.9800
C86 O10 1.459(10)
C86 H86A 0.9800
C86 H86B 0.9800
C86 H86C 0.9800
C87 C90 1.538(13)
C87 C88 1.556(11)
C87 C89 1.562(13)
C88 H88A 0.9800
C88 H88B 0.9800
C88 H88C 0.9800
C89 H89A 0.9800
C89 H89B 0.9800
C89 H89C 0.9800
C90 H90A 0.9800
C90 H90B 0.9800
C90 H90C 0.9800
C91 C92 1.46(2)
C91 H91A 0.9800
C91 H91B 0.9800
C91 H91C 0.9800
C92 C93 1.43(2)
C92 H92A 0.9900
C92 H92B 0.9900
C93 C94 1.49(2)
C93 H93A 0.9900
C93 H93B 0.9900
C94 C95 1.42(2)
C94 H94A 0.9900
C94 H94B 0.9900
C95 H95A 0.9800
C95 H95B 0.9800
C95 H95C 0.9800
C96 C97 1.425(5)
C96 H96A 0.9800
C96 H96B 0.9800
C96 H96C 0.9800
C97 C98 1.453(5)
C97 H97A 0.9900
C97 H97B 0.9900
C98 C99 1.446(5)
C98 H98A 0.9900
C98 H98B 0.9900
C99 C100 1.430(5)
C99 H99A 0.9900
C99 H99B 0.9900
C100 H10A 0.9800
C100 H10B 0.9800
C100 H10C 0.9800
N1 Ir1 2.076(6)
N1 H1 0.8800
N2 Ir1 2.117(6)
N2 H2A 0.9200
N2 H2B 0.9200
P1 Ir1 2.270(2)
P2 Ir1 2.272(2)
Cl1 Ir1 2.494(2)
Ir1 H1A 1.28(7)
